data_7106927
loop_
_publ_author_name
'Florian C. Falk'
'Roland Frohlich'
'Jan Paradies'

_publ_section_title
;
 Coupling of ortho-substituted aryl chlorides with bulky amides
;
_journal_name_full Chem.Commun.
_journal_page_first 11095
_journal_paper_doi 10.1039/c1cc14844c
_journal_volume 47
_journal_year 2011
_chemical_formula_sum 'C28 H24 Br P'
_chemical_formula_weight 471.35
_chemical_name_systematic
;
?
;
_space_group_IT_number 2
_symmetry_cell_setting triclinic
_symmetry_space_group_name_Hall '-P 1'
_symmetry_space_group_name_H-M 'P -1'
_atom_sites_solution_hydrogens geom
_atom_sites_solution_primary direct
_atom_sites_solution_secondary difmap
_audit_creation_method SHELXL-97
_cell_angle_alpha 81.623(1)
_cell_angle_beta 73.365(1)
_cell_angle_gamma 78.493(1)
_cell_formula_units_Z 2
_cell_length_a 8.7264(2)
_cell_length_b 11.1117(3)
_cell_length_c 12.1982(3)
_cell_measurement_reflns_used 2750
_cell_measurement_temperature 223(2)
_cell_measurement_theta_max 27.88
_cell_measurement_theta_min 4.08
_cell_volume 1105.57(5)
_computing_cell_refinement 'Collect (Nonius B.V., 1998)'
_computing_data_collection 'Collect (Nonius B.V., 1998)'
_computing_data_reduction 'Denzo-SMN (Otwinowski & Minor, 1997)'
_computing_molecular_graphics 'SCHAKAL (Keller, 1997)'
_computing_publication_material 'SHELXL-97 (Sheldrick, 1997)'
_computing_structure_refinement 'SHELXL-97 (Sheldrick, 1997)'
_computing_structure_solution 'SHELXS-97 (Sheldrick, 1990)'
_diffrn_ambient_temperature 223(2)
_diffrn_measured_fraction_theta_full 0.952
_diffrn_measured_fraction_theta_max 0.952
_diffrn_measurement_device_type 'Nonius KappaCCD APEXII'
_diffrn_measurement_method '\w and \f scans'
_diffrn_radiation_monochromator 'Montel mirror'
_diffrn_radiation_source 'rotating anode Nonius FR591'
_diffrn_radiation_type MoK\a
_diffrn_radiation_wavelength 0.71073
_diffrn_reflns_av_R_equivalents 0.047
_diffrn_reflns_av_sigmaI/netI 0.0368
_diffrn_reflns_limit_h_max 11
_diffrn_reflns_limit_h_min -11
_diffrn_reflns_limit_k_max 12
_diffrn_reflns_limit_k_min -14
_diffrn_reflns_limit_l_max 15
_diffrn_reflns_limit_l_min -15
_diffrn_reflns_number 10091
_diffrn_reflns_theta_full 27.86
_diffrn_reflns_theta_max 27.86
_diffrn_reflns_theta_min 4.08
_exptl_absorpt_coefficient_mu 1.944
_exptl_absorpt_correction_T_max 0.7334
_exptl_absorpt_correction_T_min 0.5494
_exptl_absorpt_correction_type multi-scan
_exptl_absorpt_process_details 'Denzo (Otwinowski, Borek, Majewski & Minor, 2003)'
_exptl_crystal_colour colourless
_exptl_crystal_density_diffrn 1.416
_exptl_crystal_density_method 'not measured'
_exptl_crystal_description plate
_exptl_crystal_F_000 484
_exptl_crystal_size_max 0.35
_exptl_crystal_size_mid 0.30
_exptl_crystal_size_min 0.17
_refine_diff_density_max 0.836
_refine_diff_density_min -0.634
_refine_diff_density_rms 0.067
_refine_ls_extinction_method none
_refine_ls_goodness_of_fit_ref 1.063
_refine_ls_hydrogen_treatment constr
_refine_ls_matrix_type full
_refine_ls_number_parameters 271
_refine_ls_number_reflns 5012
_refine_ls_number_restraints 0
_refine_ls_restrained_S_all 1.063
_refine_ls_R_factor_all 0.0537
_refine_ls_R_factor_gt 0.0464
_refine_ls_shift/su_max 0.001
_refine_ls_shift/su_mean 0.000
_refine_ls_structure_factor_coef Fsqd
_refine_ls_weighting_details 'calc w=1/[\s^2^(Fo^2^)+(0.0529P)^2^+1.2574P] where P=(Fo^2^+2Fc^2^)/3'
_refine_ls_weighting_scheme calc
_refine_ls_wR_factor_gt 0.1169
_refine_ls_wR_factor_ref 0.1252
_reflns_number_gt 4481
_reflns_number_total 5012
_reflns_threshold_expression >2sigma(I)
_cod_data_source_file c1cc14844c.txt
_cod_data_source_block fro5461
_cod_original_sg_symbol_H-M P-1
_cod_database_code 7106927

loop_
_symmetry_equiv_pos_as_xyz
'x, y, z'
'-x, -y, -z'

loop_
_atom_site_label
_atom_site_type_symbol
_atom_site_fract_x
_atom_site_fract_y
_atom_site_fract_z
_atom_site_U_iso_or_equiv
_atom_site_adp_type
_atom_site_occupancy
_atom_site_symmetry_multiplicity
_atom_site_calc_flag
_atom_site_refinement_flags
Br1 Br -0.44227(4) 0.83213(3) 1.93112(3) 0.04917(12) Uani 1 1 d .
P1 P -0.31181(8) 0.76615(6) 1.61499(5) 0.03027(15) Uani 1 1 d .
C11 C -0.1165(3) 0.7769(2) 1.63972(19) 0.0278(5) Uani 1 1 d .
C12 C -0.0039(3) 0.6716(2) 1.6565(2) 0.0302(5) Uani 1 1 d .
H12 H -0.0287 0.5932 1.6560 0.036 Uiso 1 1 calc R
C13 C 0.1439(3) 0.6810(3) 1.6738(2) 0.0338(5) Uani 1 1 d .
C14 C 0.1930(3) 0.7954(3) 1.6456(2) 0.0383(6) Uani 1 1 d .
H14 H 0.3018 0.8016 1.6370 0.046 Uiso 1 1 calc R
C15 C 0.0829(4) 0.9005(3) 1.6300(2) 0.0372(6) Uani 1 1 d .
H15 H 0.1179 0.9774 1.6112 0.045 Uiso 1 1 calc R
C16 C -0.0792(3) 0.8941(2) 1.6419(2) 0.0305(5) Uani 1 1 d .
C17 C 0.2319(3) 0.5778(3) 1.7398(3) 0.0430(6) Uani 1 1 d .
H17A H 0.3453 0.5886 1.7235 0.052 Uiso 1 1 calc R
H17B H 0.2308 0.4988 1.7135 0.052 Uiso 1 1 calc R
C18 C 0.1528(4) 0.5745(3) 1.8727(3) 0.0545(8) Uani 1 1 d .
H18A H 0.0896 0.5070 1.8968 0.065 Uiso 1 1 calc R
H18B H 0.2390 0.5571 1.9124 0.065 Uiso 1 1 calc R
C21 C -0.2154(3) 0.8210(3) 1.9112(2) 0.0353(5) Uani 1 1 d .
C22 C -0.1234(4) 0.7059(3) 1.9247(2) 0.0382(6) Uani 1 1 d .
H22 H -0.1733 0.6353 1.9447 0.046 Uiso 1 1 calc R
C23 C 0.0430(4) 0.6943(3) 1.9086(2) 0.0433(7) Uani 1 1 d .
C24 C 0.1037(4) 0.8023(4) 1.9039(3) 0.0517(8) Uani 1 1 d .
H24 H 0.2079 0.7979 1.9134 0.062 Uiso 1 1 calc R
C25 C 0.0108(4) 0.9164(3) 1.8853(2) 0.0492(8) Uani 1 1 d .
H25 H 0.0551 0.9883 1.8795 0.059 Uiso 1 1 calc R
C26 C -0.1463(4) 0.9270(3) 1.8749(2) 0.0401(6) Uani 1 1 d .
C27 C -0.2166(4) 1.0359(3) 1.8048(3) 0.0449(7) Uani 1 1 d .
H27A H -0.1578 1.1042 1.7982 0.054 Uiso 1 1 calc R
H27B H -0.3303 1.0630 1.8450 0.054 Uiso 1 1 calc R
C28 C -0.2068(4) 1.0048(2) 1.6796(2) 0.0411(6) Uani 1 1 d .
H28A H -0.3128 0.9887 1.6785 0.049 Uiso 1 1 calc R
H28B H -0.1823 1.0765 1.6248 0.049 Uiso 1 1 calc R
C31 C -0.2549(3) 0.7758(2) 1.4572(2) 0.0316(5) Uani 1 1 d .
C32 C -0.1072(3) 0.7166(3) 1.3913(2) 0.0391(6) Uani 1 1 d .
H32 H -0.0298 0.6707 1.4278 0.047 Uiso 1 1 calc R
C33 C -0.0746(4) 0.7252(3) 1.2732(3) 0.0448(7) Uani 1 1 d .
H33 H 0.0239 0.6837 1.2298 0.054 Uiso 1 1 calc R
C34 C -0.1865(4) 0.7950(3) 1.2181(3) 0.0488(7) Uani 1 1 d .
H34 H -0.1640 0.8007 1.1375 0.059 Uiso 1 1 calc R
C35 C -0.3299(4) 0.8554(3) 1.2816(3) 0.0508(8) Uani 1 1 d .
H35 H -0.4050 0.9036 1.2443 0.061 Uiso 1 1 calc R
C36 C -0.3651(4) 0.8458(3) 1.4007(2) 0.0408(6) Uani 1 1 d .
H36 H -0.4644 0.8870 1.4434 0.049 Uiso 1 1 calc R
C41 C -0.3270(3) 0.6018(3) 1.6535(2) 0.0330(5) Uani 1 1 d .
C42 C -0.3531(4) 0.5570(3) 1.7698(3) 0.0421(6) Uani 1 1 d .
H42 H -0.3508 0.6090 1.8233 0.050 Uiso 1 1 calc R
C43 C -0.3820(4) 0.4386(3) 1.8074(3) 0.0491(7) Uani 1 1 d .
H43 H -0.3978 0.4102 1.8857 0.059 Uiso 1 1 calc R
C44 C -0.3879(4) 0.3613(3) 1.7296(3) 0.0528(8) Uani 1 1 d .
H44 H -0.4090 0.2807 1.7550 0.063 Uiso 1 1 calc R
C45 C -0.3628(4) 0.4031(3) 1.6155(3) 0.0542(8) Uani 1 1 d .
H45 H -0.3668 0.3509 1.5626 0.065 Uiso 1 1 calc R
C46 C -0.3314(4) 0.5225(3) 1.5772(3) 0.0438(7) Uani 1 1 d .
H46 H -0.3130 0.5495 1.4986 0.053 Uiso 1 1 calc R

loop_
_atom_site_aniso_label
_atom_site_aniso_U_11
_atom_site_aniso_U_22
_atom_site_aniso_U_33
_atom_site_aniso_U_23
_atom_site_aniso_U_13
_atom_site_aniso_U_12
Br1 0.04263(18) 0.0528(2) 0.04486(19) -0.00853(13) 0.00048(13) -0.00616(13)
P1 0.0277(3) 0.0358(3) 0.0262(3) -0.0035(2) -0.0064(2) -0.0035(2)
C11 0.0282(11) 0.0341(12) 0.0205(10) -0.0044(9) -0.0039(8) -0.0063(9)
C12 0.0296(11) 0.0323(12) 0.0274(11) -0.0054(9) -0.0043(9) -0.0046(9)
C13 0.0277(11) 0.0427(14) 0.0287(12) -0.0062(10) -0.0037(9) -0.0040(10)
C14 0.0331(13) 0.0529(16) 0.0298(13) -0.0014(11) -0.0047(10) -0.0163(12)
C15 0.0449(15) 0.0423(14) 0.0262(12) 0.0033(10) -0.0074(11) -0.0191(12)
C16 0.0399(13) 0.0302(12) 0.0200(10) 0.0007(9) -0.0065(9) -0.0069(10)
C17 0.0312(13) 0.0483(16) 0.0470(16) -0.0004(13) -0.0121(12) -0.0012(12)
C18 0.0489(18) 0.060(2) 0.0463(18) 0.0101(15) -0.0144(14) 0.0007(15)
C21 0.0442(14) 0.0402(14) 0.0200(11) -0.0037(9) -0.0039(10) -0.0094(11)
C22 0.0476(15) 0.0432(14) 0.0225(11) 0.0030(10) -0.0082(11) -0.0105(12)
C23 0.0504(16) 0.0543(17) 0.0240(12) 0.0052(11) -0.0124(11) -0.0087(13)
C24 0.0527(18) 0.077(2) 0.0321(14) -0.0009(14) -0.0166(13) -0.0220(17)
C25 0.067(2) 0.0590(19) 0.0286(14) -0.0073(13) -0.0089(13) -0.0288(16)
C26 0.0562(17) 0.0393(14) 0.0237(12) -0.0093(10) -0.0025(11) -0.0126(12)
C27 0.0607(19) 0.0309(13) 0.0383(15) -0.0066(11) -0.0044(13) -0.0069(12)
C28 0.0543(17) 0.0286(12) 0.0369(14) 0.0000(10) -0.0135(12) 0.0007(12)
C31 0.0316(12) 0.0365(13) 0.0279(12) -0.0022(10) -0.0077(9) -0.0089(10)
C32 0.0385(14) 0.0453(15) 0.0324(13) -0.0062(11) -0.0075(11) -0.0053(12)
C33 0.0490(16) 0.0505(17) 0.0323(14) -0.0085(12) -0.0004(12) -0.0144(13)
C34 0.0622(19) 0.063(2) 0.0275(13) 0.0001(13) -0.0114(13) -0.0289(16)
C35 0.0550(18) 0.065(2) 0.0379(16) 0.0074(14) -0.0233(14) -0.0157(16)
C36 0.0359(14) 0.0512(16) 0.0361(14) -0.0005(12) -0.0135(11) -0.0060(12)
C41 0.0245(11) 0.0397(13) 0.0346(13) -0.0036(10) -0.0069(9) -0.0067(10)
C42 0.0448(15) 0.0464(16) 0.0398(15) 0.0012(12) -0.0163(12) -0.0151(13)
C43 0.0493(17) 0.0503(17) 0.0493(18) 0.0110(14) -0.0197(14) -0.0134(14)
C44 0.0448(16) 0.0320(14) 0.076(2) 0.0002(14) -0.0122(16) -0.0035(12)
C45 0.0546(19) 0.0442(17) 0.062(2) -0.0195(15) -0.0022(16) -0.0122(14)
C46 0.0476(16) 0.0445(15) 0.0374(15) -0.0096(12) -0.0015(12) -0.0136(13)

loop_
_atom_type_symbol
_atom_type_description
_atom_type_scat_dispersion_real
_atom_type_scat_dispersion_imag
_atom_type_scat_source
C C 0.0033 0.0016 'International Tables Vol C Tables 4.2.6.8 and 6.1.1.4'
H H 0.0000 0.0000 'International Tables Vol C Tables 4.2.6.8 and 6.1.1.4'
P P 0.1023 0.0942 'International Tables Vol C Tables 4.2.6.8 and 6.1.1.4'
Br Br -0.2901 2.4595 'International Tables Vol C Tables 4.2.6.8 and 6.1.1.4'

loop_
_geom_angle_atom_site_label_1
_geom_angle_atom_site_label_2
_geom_angle_atom_site_label_3
_geom_angle
C31 P1 C41 101.82(12)
C31 P1 C11 100.16(11)
C41 P1 C11 103.29(11)
C12 C11 C16 119.0(2)
C12 C11 P1 121.79(19)
C16 C11 P1 119.17(19)
C13 C12 C11 121.3(2)
C13 C12 H12 119.4
C11 C12 H12 119.4
C14 C13 C12 117.2(2)
C14 C13 C17 120.9(3)
C12 C13 C17 121.0(3)
C15 C14 C13 120.4(2)
C15 C14 H14 119.8
C13 C14 H14 119.8
C14 C15 C16 121.1(2)
C14 C15 H15 119.5
C16 C15 H15 119.5
C15 C16 C11 116.9(2)
C15 C16 C28 118.6(2)
C11 C16 C28 123.2(2)
C13 C17 C18 112.1(2)
C13 C17 H17A 109.2
C18 C17 H17A 109.2
C13 C17 H17B 109.2
C18 C17 H17B 109.2
H17A C17 H17B 107.9
C23 C18 C17 112.9(3)
C23 C18 H18A 109.0
C17 C18 H18A 109.0
C23 C18 H18B 109.0
C17 C18 H18B 109.0
H18A C18 H18B 107.8
C22 C21 C26 122.2(3)
C22 C21 Br1 118.6(2)
C26 C21 Br1 118.9(2)
C21 C22 C23 120.1(3)
C21 C22 H22 120.0
C23 C22 H22 120.0
C22 C23 C24 116.8(3)
C22 C23 C18 119.8(3)
C24 C23 C18 122.1(3)
C25 C24 C23 120.2(3)
C25 C24 H24 119.9
C23 C24 H24 119.9
C24 C25 C26 121.7(3)
C24 C25 H25 119.2
C26 C25 H25 119.2
C21 C26 C25 115.0(3)
C21 C26 C27 123.0(3)
C25 C26 C27 120.6(3)
C26 C27 C28 112.6(2)
C26 C27 H27A 109.1
C28 C27 H27A 109.1
C26 C27 H27B 109.1
C28 C27 H27B 109.1
H27A C27 H27B 107.8
C16 C28 C27 112.6(2)
C16 C28 H28A 109.1
C27 C28 H28A 109.1
C16 C28 H28B 109.1
C27 C28 H28B 109.1
H28A C28 H28B 107.8
C36 C31 C32 118.5(2)
C36 C31 P1 117.8(2)
C32 C31 P1 123.7(2)
C33 C32 C31 120.5(3)
C33 C32 H32 119.8
C31 C32 H32 119.8
C32 C33 C34 120.3(3)
C32 C33 H33 119.9
C34 C33 H33 119.9
C35 C34 C33 119.7(3)
C35 C34 H34 120.2
C33 C34 H34 120.2
C34 C35 C36 120.5(3)
C34 C35 H35 119.7
C36 C35 H35 119.7
C35 C36 C31 120.5(3)
C35 C36 H36 119.7
C31 C36 H36 119.7
C46 C41 C42 117.5(3)
C46 C41 P1 124.2(2)
C42 C41 P1 117.9(2)
C43 C42 C41 121.6(3)
C43 C42 H42 119.2
C41 C42 H42 119.2
C42 C43 C44 119.8(3)
C42 C43 H43 120.1
C44 C43 H43 120.1
C45 C44 C43 119.6(3)
C45 C44 H44 120.2
C43 C44 H44 120.2
C44 C45 C46 120.5(3)
C44 C45 H45 119.7
C46 C45 H45 119.7
C41 C46 C45 120.9(3)
C41 C46 H46 119.5
C45 C46 H46 119.5

loop_
_geom_bond_atom_site_label_1
_geom_bond_atom_site_label_2
_geom_bond_distance
Br1 C21 1.905(3)
P1 C31 1.837(3)
P1 C41 1.839(3)
P1 C11 1.843(2)
C11 C12 1.400(3)
C11 C16 1.410(3)
C12 C13 1.391(4)
C12 H12 0.9400
C13 C14 1.387(4)
C13 C17 1.511(4)
C14 C15 1.384(4)
C14 H14 0.9400
C15 C16 1.396(4)
C15 H15 0.9400
C16 C28 1.513(4)
C17 C18 1.568(5)
C17 H17A 0.9800
C17 H17B 0.9800
C18 C23 1.518(5)
C18 H18A 0.9800
C18 H18B 0.9800
C21 C22 1.383(4)
C21 C26 1.388(4)
C22 C23 1.390(4)
C22 H22 0.9400
C23 C24 1.393(5)
C24 C25 1.388(5)
C24 H24 0.9400
C25 C26 1.393(5)
C25 H25 0.9400
C26 C27 1.508(4)
C27 C28 1.589(4)
C27 H27A 0.9800
C27 H27B 0.9800
C28 H28A 0.9800
C28 H28B 0.9800
C31 C36 1.389(4)
C31 C32 1.401(4)
C32 C33 1.379(4)
C32 H32 0.9400
C33 C34 1.389(5)
C33 H33 0.9400
C34 C35 1.370(5)
C34 H34 0.9400
C35 C36 1.389(4)
C35 H35 0.9400
C36 H36 0.9400
C41 C46 1.385(4)
C41 C42 1.402(4)
C42 C43 1.376(4)
C42 H42 0.9400
C43 C44 1.388(5)
C43 H43 0.9400
C44 C45 1.371(5)
C44 H44 0.9400
C45 C46 1.394(5)
C45 H45 0.9400
C46 H46 0.9400

loop_
_geom_torsion_atom_site_label_1
_geom_torsion_atom_site_label_2
_geom_torsion_atom_site_label_3
_geom_torsion_atom_site_label_4
_geom_torsion
C31 P1 C11 C12 -91.8(2)
C41 P1 C11 C12 13.0(2)
C31 P1 C11 C16 88.2(2)
C41 P1 C11 C16 -166.96(19)
C16 C11 C12 C13 -0.7(4)
P1 C11 C12 C13 179.27(19)
C11 C12 C13 C14 -15.8(4)
C11 C12 C13 C17 153.6(3)
C12 C13 C14 C15 16.2(4)
C17 C13 C14 C15 -153.1(3)
C13 C14 C15 C16 -0.2(4)
C14 C15 C16 C11 -16.4(4)
C14 C15 C16 C28 151.5(3)
C12 C11 C16 C15 16.6(3)
P1 C11 C16 C15 -163.39(18)
C12 C11 C16 C28 -150.7(2)
P1 C11 C16 C28 29.3(3)
C14 C13 C17 C18 93.0(3)
C12 C13 C17 C18 -76.0(4)
C13 C17 C18 C23 -17.9(4)
C26 C21 C22 C23 4.0(4)
Br1 C21 C22 C23 178.8(2)
C21 C22 C23 C24 13.6(4)
C21 C22 C23 C18 -153.8(3)
C17 C18 C23 C22 96.7(3)
C17 C18 C23 C24 -70.0(4)
C22 C23 C24 C25 -16.6(4)
C18 C23 C24 C25 150.4(3)
C23 C24 C25 C26 2.3(5)
C22 C21 C26 C25 -17.9(4)
Br1 C21 C26 C25 167.3(2)
C22 C21 C26 C27 148.5(3)
Br1 C21 C26 C27 -26.3(3)
C24 C25 C26 C21 14.7(4)
C24 C25 C26 C27 -152.1(3)
C21 C26 C27 C28 -66.6(4)
C25 C26 C27 C28 99.0(3)
C15 C16 C28 C27 -62.9(3)
C11 C16 C28 C27 104.2(3)
C26 C27 C28 C16 -21.2(4)
C41 P1 C31 C36 114.3(2)
C11 P1 C31 C36 -139.7(2)
C41 P1 C31 C32 -65.7(3)
C11 P1 C31 C32 40.4(3)
C36 C31 C32 C33 -1.7(4)
P1 C31 C32 C33 178.2(2)
C31 C32 C33 C34 1.4(5)
C32 C33 C34 C35 0.0(5)
C33 C34 C35 C36 -1.0(5)
C34 C35 C36 C31 0.6(5)
C32 C31 C36 C35 0.7(4)
P1 C31 C36 C35 -179.2(2)
C31 P1 C41 C46 -13.5(3)
C11 P1 C41 C46 -117.1(2)
C31 P1 C41 C42 173.6(2)
C11 P1 C41 C42 70.0(2)
C46 C41 C42 C43 0.0(4)
P1 C41 C42 C43 173.4(2)
C41 C42 C43 C44 -0.8(5)
C42 C43 C44 C45 0.8(5)
C43 C44 C45 C46 0.0(5)
C42 C41 C46 C45 0.8(4)
P1 C41 C46 C45 -172.1(3)
C44 C45 C46 C41 -0.9(5)
